data_7054489
loop_
_publ_author_name
'Maton, C.'
'Van Hecke, K.'
'Stevens, C. V.'

_publ_section_title
;
 Peralkylated imidazolium carbonate ionic liquids: synthesis using
 dimethyl carbonate, reactivity and structure
;
_journal_issue 1
_journal_name_full 'New J. Chem.'
_journal_page_first 461
_journal_paper_doi 10.1039/C4NJ01301H
_journal_volume 39
_journal_year 2015
_chemical_formula_moiety 'C9 H17 N2, Cl'
_chemical_formula_sum 'C9 H17 Cl N2'
_chemical_formula_weight 188.70
_chemical_name_systematic
;
 ? 
;
_space_group_crystal_system trigonal
_space_group_IT_number 148
_space_group_name_Hall '-R 3'
_space_group_name_H-M_alt 'R -3'
_symmetry_space_group_name_Hall '-R 3'
_symmetry_space_group_name_H-M 'R -3 :H'
_atom_sites_solution_hydrogens geom
_atom_sites_solution_primary direct
_atom_sites_solution_secondary difmap
_audit_creation_date 2013-10-16
_audit_creation_method
;
Olex2 1.2
(compiled 2013.09.17 svn.r2790 for OlexSys, GUI svn.r4601)
;
_cell_angle_alpha 90.00
_cell_angle_beta 90.00
_cell_angle_gamma 120.00
_cell_formula_units_Z 18
_cell_length_a 19.8873(6)
_cell_length_b 19.8873(6)
_cell_length_c 14.4048(4)
_cell_measurement_reflns_used 2964
_cell_measurement_temperature 100(2)
_cell_measurement_theta_max 74.9070
_cell_measurement_theta_min 3.9070
_cell_volume 4933.9(3)
_computing_cell_refinement
;
CrysAlisPro, Agilent Technologies,
Version 1.171.36.28 (release 01-02-2013 CrysAlis171 .NET)
(compiled Feb  1 2013,16:14:44)
;
_computing_data_collection
;
CrysAlisPro, Agilent Technologies,
Version 1.171.36.28 (release 01-02-2013 CrysAlis171 .NET)
(compiled Feb  1 2013,16:14:44)
;
_computing_data_reduction
;
CrysAlisPro, Agilent Technologies,
Version 1.171.36.28 (release 01-02-2013 CrysAlis171 .NET)
(compiled Feb  1 2013,16:14:44)
;
_computing_molecular_graphics
;
O. V. Dolomanov, L. J. Bourhis, R. J. Gildea, J. A. K. Howard and H. Puschmann,
OLEX2: a complete structure solution, refinement and analysis program.
J. Appl. Cryst. (2009). 42, 339-341.
;
_computing_publication_material
;
O. V. Dolomanov, L. J. Bourhis, R. J. Gildea, J. A. K. Howard and H. Puschmann,
OLEX2: a complete structure solution, refinement and analysis program.
J. Appl. Cryst. (2009). 42, 339-341.
;
_computing_structure_refinement
;
SHELX, G.M. Sheldrick, Acta Cryst.
(2008). A64, 112-122
;
_computing_structure_solution
;
SHELX, G.M. Sheldrick, Acta Cryst.
(2008). A64, 112-122
;
_diffrn_ambient_temperature 100(2)
_diffrn_detector_area_resol_mean 10.4839
_diffrn_measured_fraction_theta_full 0.9881
_diffrn_measured_fraction_theta_max 0.9881
_diffrn_measurement_details
;
  1 omega  -82.00  -20.00   1.0000    3.0000
omega____ theta____ kappa____ phi______ frames
    -      -43.5000  131.0000 -147.0000 62

  2 omega  119.00  175.00   1.0000    3.0000
omega____ theta____ kappa____ phi______ frames
    -      109.1316  102.0000  138.0000 56

  3 omega   71.00  133.00   1.0000    3.0000
omega____ theta____ kappa____ phi______ frames
    -      109.1316  -63.0000 -160.0000 62

  4 omega -126.00 -101.00   1.0000    3.0000
omega____ theta____ kappa____ phi______ frames
    -      -43.5000  -94.0000  -90.0000 25

  5 omega -117.00  -83.00   1.0000    3.0000
omega____ theta____ kappa____ phi______ frames
    -      -43.5000  -94.0000   60.0000 34

  6 omega -126.00  -90.00   1.0000    3.0000
omega____ theta____ kappa____ phi______ frames
    -      -43.5000  -94.0000 -180.0000 36

  7 omega   47.00  109.00   1.0000    3.0000
omega____ theta____ kappa____ phi______ frames
    -      109.1316  -94.0000 -150.0000 62

  8 omega   33.00   87.00   1.0000    3.0000
omega____ theta____ kappa____ phi______ frames
    -      109.1316  -30.0000   90.0000 54

  9 omega   38.00   83.00   1.0000    3.0000
omega____ theta____ kappa____ phi______ frames
    -      109.1316  -37.0000 -168.0000 45

 10 omega -116.00  -67.00   1.0000    3.0000
omega____ theta____ kappa____ phi______ frames
    -      -43.5000  -61.0000   90.0000 49

 11 omega -116.00  -14.00   1.0000    3.0000
omega____ theta____ kappa____ phi______ frames
    -      -43.5000  -61.0000  -90.0000 102

 12 omega   56.00  178.00   1.0000    3.0000
omega____ theta____ kappa____ phi______ frames
    -      109.1316   15.0000   30.0000 122

 13 omega   26.00  109.00   1.0000    3.0000
omega____ theta____ kappa____ phi______ frames
    -      109.1316  -94.0000   60.0000 83

 14 omega   56.00  178.00   1.0000    3.0000
omega____ theta____ kappa____ phi______ frames
    -      109.1316   15.0000  150.0000 122

 15 omega   80.00  178.00   1.0000    3.0000
omega____ theta____ kappa____ phi______ frames
    -      109.1316   61.0000 -120.0000 98
;
_diffrn_measurement_device_type 'SuperNova, Dual, Cu at zero, Atlas'
_diffrn_measurement_method '\w scans'
_diffrn_orient_matrix_UB_11 -0.0054025000
_diffrn_orient_matrix_UB_12 -0.0023840000
_diffrn_orient_matrix_UB_13 0.1067357000
_diffrn_orient_matrix_UB_21 -0.0852719000
_diffrn_orient_matrix_UB_22 -0.0655568000
_diffrn_orient_matrix_UB_23 -0.0060674000
_diffrn_orient_matrix_UB_31 0.0264204000
_diffrn_orient_matrix_UB_32 -0.0608076000
_diffrn_orient_matrix_UB_33 0.0023090000
_diffrn_radiation_monochromator mirror
_diffrn_radiation_type 'Cu K\a'
_diffrn_radiation_wavelength 1.5418
_diffrn_reflns_av_R_equivalents 0.0529
_diffrn_reflns_av_unetI/netI 0.0401
_diffrn_reflns_limit_h_max 24
_diffrn_reflns_limit_h_min -22
_diffrn_reflns_limit_k_max 17
_diffrn_reflns_limit_k_min -24
_diffrn_reflns_limit_l_max 18
_diffrn_reflns_limit_l_min -18
_diffrn_reflns_number 10529
_diffrn_reflns_theta_full 74.44
_diffrn_reflns_theta_max 74.44
_diffrn_reflns_theta_min 4.00
_diffrn_source 'SuperNova (Cu) X-ray Source'
_exptl_absorpt_coefficient_mu 2.702
_exptl_absorpt_correction_T_max 0.833
_exptl_absorpt_correction_T_min 0.758
_exptl_absorpt_correction_type analytical
_exptl_absorpt_process_details
;
CrysAlisPro, Agilent Technologies,
Version 1.171.36.28 (release 01-02-2013 CrysAlis171 .NET)
(compiled Feb  1 2013,16:14:44)
Analytical numeric absorption correction using a multifaceted crystal
   model based on expressions derived by R.C. Clark & J.S. Reid.
(Clark, R. C. & Reid, J. S. (1995). Acta Cryst. A51, 887-897)
;
_exptl_crystal_colour colourless
_exptl_crystal_colour_primary colourless
_exptl_crystal_density_diffrn 1.143
_exptl_crystal_density_method 'not measured'
_exptl_crystal_description block
_exptl_crystal_F_000 1836
_exptl_crystal_size_max 0.1503
_exptl_crystal_size_mid 0.0995
_exptl_crystal_size_min 0.0722
_refine_diff_density_max 0.273
_refine_diff_density_min -0.243
_refine_diff_density_rms 0.048
_refine_ls_extinction_method none
_refine_ls_goodness_of_fit_ref 1.031
_refine_ls_hydrogen_treatment mixed
_refine_ls_matrix_type full
_refine_ls_number_parameters 120
_refine_ls_number_reflns 2230
_refine_ls_number_restraints 0
_refine_ls_restrained_S_all 1.031
_refine_ls_R_factor_all 0.0522
_refine_ls_R_factor_gt 0.0399
_refine_ls_shift/su_max 0.001
_refine_ls_shift/su_mean 0.000
_refine_ls_structure_factor_coef Fsqd
_refine_ls_weighting_details 'calc w=1/[\s^2^(Fo^2^)+(0.0458P)^2^+3.2612P] where P=(Fo^2^+2Fc^2^)/3'
_refine_ls_weighting_scheme calc
_refine_ls_wR_factor_gt 0.0934
_refine_ls_wR_factor_ref 0.0981
_reflns_number_gt 1794
_reflns_number_total 2230
_reflns_threshold_expression >2sigma(I)
_cod_data_source_file c4nj01301h2.cif
_cod_data_source_block cs012
_cod_depositor_comments 'Adding full bibliography for 7054487--7054489.cif.'
_cod_original_cell_volume 4933.9(4)
_cod_database_code 7054489
_chemical_oxdiff_formula 'C9 H17 Cl N2'
_reflns_odcompleteness_completeness 100.00
_reflns_odcompleteness_iscentric 1
_reflns_odcompleteness_theta 66.97
_olex2_refinement_description
;
1. Fixed Uiso
 At 1.2 times of:
  All C(H,H) groups
 At 1.5 times of:
  All C(H,H,H) groups
2.a Secondary CH2 refined with riding coordinates and stretchable bonds:
 C8(H8A,H8B)
2.b Idealised Me refined as rotating group with stretchable bonds:
 C4(H4A,H4B,H4C), C5(H5A,H5B,H5C), C6(H6A,H6B,H6C), C7(H7A,H7B,H7C), C9(H9A,
 H9B,H9C)
;

loop_
_space_group_symop_id
_space_group_symop_operation_xyz
1 'x, y, z'
2 '-y, x-y, z'
3 '-x+y, -x, z'
4 'x+2/3, y+1/3, z+1/3'
5 '-y+2/3, x-y+1/3, z+1/3'
6 '-x+y+2/3, -x+1/3, z+1/3'
7 'x+1/3, y+2/3, z+2/3'
8 '-y+1/3, x-y+2/3, z+2/3'
9 '-x+y+1/3, -x+2/3, z+2/3'
10 '-x, -y, -z'
11 'y, -x+y, -z'
12 'x-y, x, -z'
13 '-x+2/3, -y+1/3, -z+1/3'
14 'y+2/3, -x+y+1/3, -z+1/3'
15 'x-y+2/3, x+1/3, -z+1/3'
16 '-x+1/3, -y+2/3, -z+2/3'
17 'y+1/3, -x+y+2/3, -z+2/3'
18 'x-y+1/3, x+2/3, -z+2/3'

loop_
_atom_site_label
_atom_site_type_symbol
_atom_site_fract_x
_atom_site_fract_y
_atom_site_fract_z
_atom_site_U_iso_or_equiv
_atom_site_adp_type
_atom_site_occupancy
_atom_site_symmetry_multiplicity
_atom_site_calc_flag
_atom_site_refinement_flags
C1 C 0.56350(11) 0.75455(11) 0.34408(12) 0.0225(4) Uani 1 1 d .
C2 C 0.56652(9) 0.66589(10) 0.43517(11) 0.0182(3) Uani 1 1 d .
C3 C 0.54940(10) 0.71080(10) 0.48956(12) 0.0201(4) Uani 1 1 d .
C4 C 0.56703(13) 0.80095(13) 0.26106(14) 0.0335(5) Uani 1 1 d .
H4A H 0.5175(7) 0.7750(6) 0.2288(8) 0.050 Uiso 1 1 calc R
H4B H 0.6078(8) 0.8058(8) 0.2196(7) 0.050 Uiso 1 1 calc R
H4C H 0.5781(9) 0.8523(7) 0.2806(3) 0.050 Uiso 1 1 calc R
C5 C 0.59500(11) 0.65987(11) 0.26649(12) 0.0248(4) Uani 1 1 d .
H5A H 0.6435(7) 0.6617(7) 0.2787(5) 0.037 Uiso 1 1 calc R
H5B H 0.5998(8) 0.6890(6) 0.2110(7) 0.037 Uiso 1 1 calc R
H5C H 0.5547(6) 0.6067(7) 0.2581(6) 0.037 Uiso 1 1 calc R
C6 C 0.57543(11) 0.59790(10) 0.45729(12) 0.0227(4) Uani 1 1 d .
H6A H 0.5376(7) 0.5533(6) 0.4226(8) 0.034 Uiso 1 1 calc R
H6B H 0.5673(8) 0.5869(5) 0.5230(8) 0.034 Uiso 1 1 calc R
H6C H 0.6272(7) 0.6092(3) 0.4407(9) 0.034 Uiso 1 1 calc R
C7 C 0.53413(11) 0.70660(11) 0.59114(12) 0.0245(4) Uani 1 1 d .
H7A H 0.5712(7) 0.7565(7) 0.6203(4) 0.037 Uiso 1 1 calc R
H7B H 0.5404(8) 0.6646(8) 0.6186(4) 0.037 Uiso 1 1 calc R
H7C H 0.4806(7) 0.6959(8) 0.60184(19) 0.037 Uiso 1 1 calc R
C8 C 0.53167(12) 0.82681(11) 0.46242(13) 0.0281(4) Uani 1 1 d .
H8A H 0.5558(4) 0.8705(7) 0.4190(7) 0.034 Uiso 1 1 calc R
H8B H 0.5549(4) 0.8457(3) 0.5237(10) 0.034 Uiso 1 1 calc R
C9 C 0.44577(15) 0.79791(16) 0.4676(2) 0.0514(7) Uani 1 1 d .
H9A H 0.4219(5) 0.7812(11) 0.4033(10) 0.077 Uiso 1 1 calc R
H9B H 0.4371(2) 0.8412(8) 0.4914(13) 0.077 Uiso 1 1 calc R
H9C H 0.4203(5) 0.7518(10) 0.5118(12) 0.077 Uiso 1 1 calc R
Cl1 Cl 0.57414(3) 0.54679(3) 0.70665(3) 0.02735(14) Uani 1 1 d .
N1 N 0.54792(9) 0.76589(8) 0.43198(10) 0.0214(3) Uani 1 1 d .
N2 N 0.57524(9) 0.69374(9) 0.34527(10) 0.0222(3) Uani 1 1 d .

loop_
_atom_site_aniso_label
_atom_site_aniso_U_11
_atom_site_aniso_U_22
_atom_site_aniso_U_33
_atom_site_aniso_U_23
_atom_site_aniso_U_13
_atom_site_aniso_U_12
C1 0.0250(9) 0.0245(9) 0.0204(8) 0.0018(7) 0.0019(7) 0.0141(8)
C2 0.0168(8) 0.0200(8) 0.0166(7) 0.0008(6) -0.0007(6) 0.0083(7)
C3 0.0169(8) 0.0194(9) 0.0206(8) 0.0007(7) -0.0003(7) 0.0064(7)
C4 0.0474(13) 0.0367(11) 0.0246(9) 0.0063(8) 0.0050(9) 0.0272(10)
C5 0.0315(10) 0.0294(10) 0.0170(8) 0.0004(7) 0.0012(7) 0.0180(8)
C6 0.0255(9) 0.0230(9) 0.0196(8) 0.0009(7) -0.0015(7) 0.0120(8)
C7 0.0259(9) 0.0258(9) 0.0220(8) -0.0005(7) 0.0008(7) 0.0132(8)
C8 0.0386(11) 0.0256(10) 0.0264(9) 0.0003(7) 0.0024(8) 0.0207(9)
C9 0.0459(14) 0.0528(15) 0.0703(17) 0.0064(13) 0.0151(13) 0.0358(13)
Cl1 0.0236(2) 0.0330(3) 0.0207(2) -0.00158(17) -0.00045(17) 0.0106(2)
N1 0.0239(8) 0.0211(7) 0.0210(7) 0.0003(6) 0.0012(6) 0.0127(6)
N2 0.0240(8) 0.0238(8) 0.0198(7) 0.0001(6) 0.0011(6) 0.0127(6)

loop_
_atom_type_symbol
_atom_type_description
_atom_type_scat_dispersion_real
_atom_type_scat_dispersion_imag
_atom_type_scat_source
C C 0.0181 0.0091 'International Tables Vol C Tables 4.2.6.8 and 6.1.1.4'
H H 0.0000 0.0000 'International Tables Vol C Tables 4.2.6.8 and 6.1.1.4'
N N 0.0311 0.0180 'International Tables Vol C Tables 4.2.6.8 and 6.1.1.4'
O O 0.0492 0.0322 'International Tables Vol C Tables 4.2.6.8 and 6.1.1.4'
Cl Cl 0.3639 0.7018 'International Tables Vol C Tables 4.2.6.8 and 6.1.1.4'

loop_
_exptl_crystal_face_index_h
_exptl_crystal_face_index_k
_exptl_crystal_face_index_l
_exptl_crystal_face_perp_dist
_exptl_oxdiff_crystal_face_indexfrac_h
_exptl_oxdiff_crystal_face_indexfrac_k
_exptl_oxdiff_crystal_face_indexfrac_l
_exptl_oxdiff_crystal_face_x
_exptl_oxdiff_crystal_face_y
_exptl_oxdiff_crystal_face_z
-8 12 3 0.0581 -7.9946 11.9972 3.0033 0.3351 -0.1230 -0.9338
-3 4 -9 0.0786 -2.9819 3.9937 -9.0045 -0.9545 0.0471 -0.3424
12 -5 3 0.0279 11.9936 -5.0051 3.0054 0.2679 -0.7128 0.6282
-12 3 -3 0.0645 -11.9958 3.0072 -3.0063 -0.2632 0.8440 -0.5067
-1 11 2 0.0510 -0.9917 10.9906 2.0058 0.1932 -0.6481 -0.6899
2 -9 7 0.0423 1.9795 -8.9886 7.0005 0.7579 0.3780 0.6150
-5 -1 8 0.0574 -5.0158 -0.9894 8.0013 0.8835 0.4440 -0.0539
-9 -3 2 0.0361 -9.0095 -2.9867 1.9951 0.2687 0.9519 -0.0518
9 3 -2 0.0361 9.0095 2.9867 -1.9951 -0.2687 -0.9519 0.0518
4 -9 -7 0.0430 4.0031 -8.9986 -7.0060 -0.7480 0.2911 0.6368
10 -13 1 0.0378 9.9876 -12.9959 0.9994 0.0837 -0.0058 1.0564
8 -7 7 0.0441 7.9836 -6.9967 7.0045 0.7212 -0.2646 0.6526
1 6 -7 0.0676 1.0183 5.9887 -7.0004 -0.7670 -0.4370 -0.3534
-10 12 -2 0.0601 -9.9871 11.9963 -2.0005 -0.1882 0.0773 -0.9980
7 5 3 0.0378 7.0028 4.9895 3.0076 0.2713 -0.9425 -0.1114

loop_
_geom_angle_atom_site_label_1
_geom_angle_atom_site_label_2
_geom_angle_atom_site_label_3
_geom_angle
N1 C1 C4 126.38(17)
N2 C1 C4 126.35(17)
N2 C1 N1 107.26(15)
C3 C2 C6 131.40(16)
C3 C2 N2 107.45(15)
N2 C2 C6 121.15(15)
C2 C3 C7 130.06(16)
C2 C3 N1 106.67(15)
N1 C3 C7 123.26(16)
C1 C4 H4A 109.5
C1 C4 H4B 109.5
C1 C4 H4C 109.5
H4A C4 H4B 109.5
H4A C4 H4C 109.5
H4B C4 H4C 109.5
H5A C5 H5B 109.5
H5A C5 H5C 109.5
H5B C5 H5C 109.5
N2 C5 H5A 109.5
N2 C5 H5B 109.5
N2 C5 H5C 109.5
C2 C6 H6A 109.5
C2 C6 H6B 109.5
C2 C6 H6C 109.5
H6A C6 H6B 109.5
H6A C6 H6C 109.5
H6B C6 H6C 109.5
C3 C7 H7A 109.5
C3 C7 H7B 109.5
C3 C7 H7C 109.5
H7A C7 H7B 109.5
H7A C7 H7C 109.5
H7B C7 H7C 109.5
H8A C8 H8B 107.9
C9 C8 H8A 109.2
C9 C8 H8B 109.2
N1 C8 H8A 109.2
N1 C8 H8B 109.2
N1 C8 C9 112.04(17)
C8 C9 H9A 109.5
C8 C9 H9B 109.5
C8 C9 H9C 109.5
H9A C9 H9B 109.5
H9A C9 H9C 109.5
H9B C9 H9C 109.5
C1 N1 C3 109.40(14)
C1 N1 C8 125.58(16)
C3 N1 C8 125.02(15)
C1 N2 C2 109.22(15)
C1 N2 C5 127.60(15)
C2 N2 C5 123.18(15)

loop_
_geom_bond_atom_site_label_1
_geom_bond_atom_site_label_2
_geom_bond_distance
C1 C4 1.491(2)
C1 N1 1.349(2)
C1 N2 1.341(2)
C2 C3 1.353(2)
C2 C6 1.483(2)
C2 N2 1.385(2)
C3 C7 1.488(2)
C3 N1 1.386(2)
C4 H4A 0.9719
C4 H4B 0.9719
C4 H4C 0.9719
C5 H5A 0.9633
C5 H5B 0.9633
C5 H5C 0.9633
C5 N2 1.470(2)
C6 H6A 0.9673
C6 H6B 0.9673
C6 H6C 0.9673
C7 H7A 0.9870
C7 H7B 0.9870
C7 H7C 0.9870
C8 H8A 0.9799
C8 H8B 0.9799
C8 C9 1.508(3)
C8 N1 1.468(2)
C9 H9A 1.0185
C9 H9B 1.0185
C9 H9C 1.0185

loop_
_platon_squeeze_void_nr
_platon_squeeze_void_average_x
_platon_squeeze_void_average_y
_platon_squeeze_void_average_z
_platon_squeeze_void_volume
_platon_squeeze_void_count_electrons
_platon_squeeze_void_content
1 0.000 0.000 0.000 20 1 ' '
2 0.333 0.667 0.166 102 23 ' '
3 0.667 0.333 0.333 19 1 ' '
4 0.000 0.000 0.500 102 23 ' '
5 0.333 0.667 0.667 19 1 ' '
6 0.667 0.333 0.833 102 23 ' '
